data_7005960
loop_
_publ_author_name
'Cotton, F. Albert'
'Murillo, Carlos A.'
'Wang, Xiaoping'
'Wilkinson, Chad C.'

_publ_section_title
;
 Increasing the solubility of strong reducing agents containing
 Mo(2)(4+) units and alkyl-substituted guanidinate ligands.
;
_journal_issue 35
_journal_name_full 'Dalton transactions (Cambridge, England : 2003)'
_journal_page_first 3943
_journal_page_last 3951
_journal_paper_doi 10.1039/b707201e
_journal_year 2007
_chemical_formula_moiety 'C60 H112 Mo2 N12'
_chemical_formula_sum 'C60 H112 Mo2 N12'
_chemical_formula_weight 1193.50
_chemical_name_systematic
;
?
;
_space_group_IT_number 2
_symmetry_cell_setting triclinic
_symmetry_space_group_name_Hall '-P 1'
_symmetry_space_group_name_H-M 'P -1'
_atom_sites_solution_hydrogens geom
_atom_sites_solution_primary direct
_atom_sites_solution_secondary difmap
_audit_creation_method SHELXL-97
_cell_angle_alpha 97.180(3)
_cell_angle_beta 100.508(3)
_cell_angle_gamma 103.563(3)
_cell_formula_units_Z 2
_cell_length_a 11.2621(19)
_cell_length_b 14.365(2)
_cell_length_c 20.885(4)
_cell_measurement_reflns_used 4717
_cell_measurement_temperature 213(2)
_cell_measurement_theta_max 25.1355
_cell_measurement_theta_min 2.640
_cell_volume 3179.3(9)
_computing_cell_refinement 'Bruker SMART'
_computing_data_collection 'Bruker SMART'
_computing_data_reduction 'Bruker SAINT'
_computing_molecular_graphics XP
_computing_structure_refinement 'SHELXL-97 (Sheldrick, 1997)'
_computing_structure_solution 'SHELXS-97 (Sheldrick, 1990)'
_diffrn_ambient_temperature 213(2)
_diffrn_measured_fraction_theta_full 0.989
_diffrn_measured_fraction_theta_max 0.989
_diffrn_measurement_device_type 'Bruker SAMRT'
_diffrn_measurement_method \w-scans
_diffrn_radiation_monochromator graphite
_diffrn_radiation_source 'normal-focus sealed tube'
_diffrn_radiation_type MoK\a
_diffrn_radiation_wavelength 0.71073
_diffrn_reflns_av_R_equivalents 0.0392
_diffrn_reflns_av_sigmaI/netI 0.0724
_diffrn_reflns_limit_h_max 11
_diffrn_reflns_limit_h_min -13
_diffrn_reflns_limit_k_max 17
_diffrn_reflns_limit_k_min -17
_diffrn_reflns_limit_l_max 24
_diffrn_reflns_limit_l_min -24
_diffrn_reflns_number 18699
_diffrn_reflns_theta_full 25.00
_diffrn_reflns_theta_max 25.00
_diffrn_reflns_theta_min 1.64
_exptl_absorpt_coefficient_mu 0.440
_exptl_absorpt_correction_T_max 0.9677
_exptl_absorpt_correction_T_min 0.9129
_exptl_absorpt_correction_type multi-scan
_exptl_absorpt_process_details SADABS
_exptl_crystal_colour orange
_exptl_crystal_density_diffrn 1.247
_exptl_crystal_density_meas ?
_exptl_crystal_density_method .
_exptl_crystal_description plate
_exptl_crystal_F_000 1280
_exptl_crystal_size_max 0.21
_exptl_crystal_size_mid 0.11
_exptl_crystal_size_min 0.08
_refine_diff_density_max 0.906
_refine_diff_density_min -0.497
_refine_diff_density_rms 0.085
_refine_ls_extinction_method none
_refine_ls_goodness_of_fit_ref 0.970
_refine_ls_hydrogen_treatment constr
_refine_ls_matrix_type full
_refine_ls_number_parameters 667
_refine_ls_number_reflns 11060
_refine_ls_number_restraints 0
_refine_ls_restrained_S_all 0.970
_refine_ls_R_factor_all 0.0783
_refine_ls_R_factor_gt 0.0438
_refine_ls_shift/su_max 0.002
_refine_ls_shift/su_mean 0.000
_refine_ls_structure_factor_coef Fsqd
_refine_ls_weighting_details 'calc w=1/[\s^2^(Fo^2^)+(0.0427P)^2^+0.0000P] where P=(Fo^2^+2Fc^2^)/3'
_refine_ls_weighting_scheme calc
_refine_ls_wR_factor_gt 0.0889
_refine_ls_wR_factor_ref 0.0984
_reflns_number_gt 7499
_reflns_number_total 11060
_reflns_threshold_expression >2sigma(I)
_cod_data_source_file b707201e.txt
_cod_data_source_block 4
_cod_depositor_comments
;
The following automatic conversions were performed:
'_symmetry_cell_setting' value 'Triclinic' changed to 'triclinic'
according to '/home/saulius/struct/CIF-dictionaries/cif_core.dic'
dictionary named 'cif_core.dic' version 2.4.1 from 2010-06-29.

Automatic conversion script
Id: cif_fix_enum 1527 2010-12-29 10:47:43Z saulius 
;
_cod_original_cell_volume 3179.5(9)
_cod_original_sg_symbol_H-M P-1
_cod_database_code 7005960

loop_
_symmetry_equiv_pos_as_xyz
'x, y, z'
'-x, -y, -z'

loop_
_atom_site_label
_atom_site_type_symbol
_atom_site_fract_x
_atom_site_fract_y
_atom_site_fract_z
_atom_site_U_iso_or_equiv
_atom_site_adp_type
_atom_site_occupancy
_atom_site_symmetry_multiplicity
_atom_site_calc_flag
_atom_site_refinement_flags
_atom_site_disorder_assembly
_atom_site_disorder_group
Mo1 Mo 0.57134(3) 0.72469(2) 0.733073(14) 0.01884(10) Uani 1 1 d . . .
Mo2 Mo 0.72355(3) 0.71041(2) 0.694793(14) 0.01855(10) Uani 1 1 d . . .
N1 N 0.5973(3) 0.8732(2) 0.71790(14) 0.0226(7) Uani 1 1 d . . .
N8 N 0.6982(3) 0.5632(2) 0.70964(14) 0.0212(7) Uani 1 1 d . . .
N2 N 0.7692(3) 0.8586(2) 0.67795(14) 0.0230(7) Uani 1 1 d . . .
N4 N 0.4431(3) 0.6765(2) 0.63902(14) 0.0217(7) Uani 1 1 d . . .
N7 N 0.5308(3) 0.5797(2) 0.75266(14) 0.0212(7) Uani 1 1 d . . .
N5 N 0.6124(3) 0.6673(2) 0.59532(13) 0.0212(7) Uani 1 1 d . . .
N11 N 0.8521(3) 0.7610(2) 0.79019(14) 0.0226(7) Uani 1 1 d . . .
C34 C 0.6056(4) 0.5247(3) 0.73854(17) 0.0221(9) Uani 1 1 d . . .
N10 N 0.6846(3) 0.7796(2) 0.83212(14) 0.0229(7) Uani 1 1 d . . .
C37 C 0.7816(4) 0.5061(3) 0.69109(18) 0.0259(9) Uani 1 1 d . . .
H37A H 0.8640 0.5503 0.6943 0.031 Uiso 1 1 calc R . .
H37B H 0.7492 0.4744 0.6447 0.031 Uiso 1 1 calc R . .
C4 C 0.6948(4) 0.9133(3) 0.69363(17) 0.0237(9) Uani 1 1 d . . .
C35 C 0.6660(4) 0.3712(3) 0.73416(18) 0.0265(9) Uani 1 1 d . . .
H35A H 0.6229 0.3371 0.6893 0.032 Uiso 1 1 calc R . .
H35B H 0.6709 0.3224 0.7627 0.032 Uiso 1 1 calc R . .
N3 N 0.7245(3) 1.0128(2) 0.68980(15) 0.0282(8) Uani 1 1 d . . .
C7 C 0.8751(3) 0.8966(3) 0.64890(18) 0.0262(9) Uani 1 1 d . . .
H7A H 0.8506 0.8729 0.6011 0.031 Uiso 1 1 calc R . .
H7B H 0.9441 0.8697 0.6666 0.031 Uiso 1 1 calc R . .
C49 C 0.8069(4) 0.7947(3) 0.84045(17) 0.0232(9) Uani 1 1 d . . .
C19 C 0.4909(4) 0.6611(3) 0.58589(17) 0.0223(9) Uani 1 1 d . . .
C31 C 0.4204(4) 0.5381(3) 0.7773(2) 0.0320(10) Uani 1 1 d . . .
H31A H 0.3496 0.5104 0.7395 0.038 Uiso 1 1 calc R . .
H31B H 0.3999 0.5906 0.8042 0.038 Uiso 1 1 calc R . .
C33 C 0.4811(4) 0.3865(3) 0.77740(18) 0.0294(10) Uani 1 1 d . . .
H33A H 0.4976 0.3363 0.8029 0.035 Uiso 1 1 calc R . .
H33B H 0.4160 0.3548 0.7377 0.035 Uiso 1 1 calc R . .
C3 C 0.6331(4) 1.0667(3) 0.69672(19) 0.0305(10) Uani 1 1 d . . .
H3A H 0.5726 1.0550 0.6545 0.037 Uiso 1 1 calc R . .
H3B H 0.6752 1.1364 0.7078 0.037 Uiso 1 1 calc R . .
C5 C 0.8086(4) 1.0453(3) 0.6473(2) 0.0325(10) Uani 1 1 d . . .
H5A H 0.8339 1.1166 0.6549 0.039 Uiso 1 1 calc R . .
H5B H 0.7647 1.0223 0.6009 0.039 Uiso 1 1 calc R . .
C52 C 0.9863(3) 0.7743(3) 0.79588(17) 0.0299(10) Uani 1 1 d . . .
H52A H 1.0164 0.8263 0.7719 0.036 Uiso 1 1 calc R . .
H52B H 0.9993 0.7144 0.7737 0.036 Uiso 1 1 calc R . .
N9 N 0.5955(3) 0.4344(2) 0.75801(15) 0.0271(8) Uani 1 1 d . . .
C16 C 0.3088(3) 0.6592(3) 0.63270(18) 0.0272(9) Uani 1 1 d . . .
H16A H 0.2934 0.7027 0.6685 0.033 Uiso 1 1 calc R . .
H16B H 0.2745 0.5923 0.6384 0.033 Uiso 1 1 calc R . .
C1 C 0.5073(4) 0.9271(3) 0.73031(19) 0.0295(10) Uani 1 1 d . . .
H1A H 0.4687 0.9031 0.7656 0.035 Uiso 1 1 calc R . .
H1B H 0.4410 0.9144 0.6903 0.035 Uiso 1 1 calc R . .
C22 C 0.6695(4) 0.6545(3) 0.53896(17) 0.0269(9) Uani 1 1 d . . .
H22A H 0.6706 0.5862 0.5291 0.032 Uiso 1 1 calc R . .
H22B H 0.7566 0.6940 0.5510 0.032 Uiso 1 1 calc R . .
N12 N 0.8876(3) 0.8406(2) 0.90139(14) 0.0276(8) Uani 1 1 d . . .
N6 N 0.4154(3) 0.6461(2) 0.52260(14) 0.0303(8) Uani 1 1 d . . .
C17 C 0.2383(4) 0.6748(3) 0.56639(18) 0.0280(9) Uani 1 1 d . . .
C12 C 1.0031(4) 1.0388(3) 0.6104(2) 0.0418(11) Uani 1 1 d . . .
H12A H 0.9507 1.0140 0.5658 0.050 Uiso 1 1 calc R . .
H12B H 1.0257 1.1100 0.6163 0.050 Uiso 1 1 calc R . .
C18 C 0.2809(3) 0.6166(3) 0.51338(18) 0.0297(10) Uani 1 1 d . . .
H18A H 0.2538 0.5472 0.5153 0.036 Uiso 1 1 calc R . .
H18B H 0.2421 0.6264 0.4697 0.036 Uiso 1 1 calc R . .
C36 C 0.7976(4) 0.4282(3) 0.73325(18) 0.0272(9) Uani 1 1 d . . .
C2 C 0.5642(4) 1.0374(3) 0.75034(19) 0.0282(9) Uani 1 1 d . . .
C23 C 0.0965(4) 0.6306(3) 0.5588(2) 0.0382(11) Uani 1 1 d . . .
H23A H 0.0536 0.6350 0.5145 0.046 Uiso 1 1 calc R . .
H23B H 0.0826 0.5614 0.5615 0.046 Uiso 1 1 calc R . .
C20 C 0.4661(4) 0.6263(3) 0.46540(17) 0.0302(10) Uani 1 1 d . . .
H20A H 0.4176 0.6445 0.4273 0.036 Uiso 1 1 calc R . .
H20B H 0.4585 0.5564 0.4552 0.036 Uiso 1 1 calc R . .
C50 C 1.0193(4) 0.8780(3) 0.90177(19) 0.0341(10) Uani 1 1 d . . .
H50A H 1.0675 0.8989 0.9475 0.041 Uiso 1 1 calc R . .
H50B H 1.0305 0.9346 0.8795 0.041 Uiso 1 1 calc R . .
C8 C 0.4628(4) 1.0921(3) 0.7493(2) 0.0389(11) Uani 1 1 d . . .
H8A H 0.5038 1.1620 0.7588 0.047 Uiso 1 1 calc R . .
H8B H 0.4106 1.0772 0.7045 0.047 Uiso 1 1 calc R . .
C42 C 0.8611(4) 0.3575(3) 0.7013(2) 0.0394(11) Uani 1 1 d . . .
H42A H 0.8725 0.3107 0.7307 0.047 Uiso 1 1 calc R . .
H42B H 0.8040 0.3210 0.6599 0.047 Uiso 1 1 calc R . .
C48 C 0.8378(4) 0.8998(3) 0.94489(18) 0.0324(10) Uani 1 1 d . . .
H48A H 0.8271 0.9573 0.9261 0.039 Uiso 1 1 calc R . .
H48B H 0.8968 0.9221 0.9878 0.039 Uiso 1 1 calc R . .
C21 C 0.6033(4) 0.6821(3) 0.47671(18) 0.0307(10) Uani 1 1 d . . .
C6 C 0.9238(4) 1.0075(3) 0.66068(19) 0.0295(10) Uani 1 1 d . . .
C46 C 0.6265(4) 0.8115(3) 0.88477(17) 0.0304(10) Uani 1 1 d . . .
H46A H 0.5544 0.7586 0.8859 0.037 Uiso 1 1 calc R . .
H46B H 0.5947 0.8667 0.8736 0.037 Uiso 1 1 calc R . .
C38 C 0.3068(4) 0.4059(3) 0.8300(2) 0.0426(12) Uani 1 1 d . . .
H38A H 0.2517 0.3753 0.7868 0.051 Uiso 1 1 calc R . .
H38B H 0.3184 0.3538 0.8546 0.051 Uiso 1 1 calc R . .
C51 C 1.0670(4) 0.7994(3) 0.86643(18) 0.0290(10) Uani 1 1 d . . .
C32 C 0.4350(4) 0.4593(3) 0.81872(18) 0.0285(9) Uani 1 1 d . . .
C57 C 1.2044(4) 0.8429(3) 0.8653(2) 0.0433(12) Uani 1 1 d . . .
H57A H 1.2103 0.9015 0.8453 0.052 Uiso 1 1 calc R . .
H57B H 1.2529 0.8629 0.9110 0.052 Uiso 1 1 calc R . .
C58 C 1.2636(4) 0.7755(4) 0.8281(2) 0.0585(14) Uani 1 1 d . . .
H58A H 1.3500 0.8087 0.8299 0.088 Uiso 1 1 calc R . .
H58B H 1.2180 0.7566 0.7824 0.088 Uiso 1 1 calc R . .
H58C H 1.2607 0.7179 0.8482 0.088 Uiso 1 1 calc R . .
C47 C 0.7118(4) 0.8420(3) 0.95447(18) 0.0326(10) Uani 1 1 d . . .
C25 C 0.2709(4) 0.7832(3) 0.56293(19) 0.0363(10) Uani 1 1 d . . .
H25A H 0.2466 0.8175 0.5999 0.044 Uiso 1 1 calc R . .
H25B H 0.3620 0.8066 0.5694 0.044 Uiso 1 1 calc R . .
C29 C 0.6203(4) 0.7925(3) 0.4890(2) 0.0415(12) Uani 1 1 d . . .
H29A H 0.5953 0.8101 0.5304 0.050 Uiso 1 1 calc R . .
H29B H 0.7097 0.8244 0.4955 0.050 Uiso 1 1 calc R . .
C44 C 0.8718(4) 0.4805(3) 0.80299(19) 0.0350(10) Uani 1 1 d . . .
H44A H 0.9572 0.5120 0.7997 0.042 Uiso 1 1 calc R . .
H44B H 0.8339 0.5321 0.8172 0.042 Uiso 1 1 calc R . .
C14 C 0.9965(4) 1.0427(3) 0.7324(2) 0.0378(11) Uani 1 1 d . . .
H14A H 1.0669 1.0132 0.7395 0.045 Uiso 1 1 calc R . .
H14B H 0.9415 1.0190 0.7616 0.045 Uiso 1 1 calc R . .
C59 C 1.0494(4) 0.7092(3) 0.90010(19) 0.0370(11) Uani 1 1 d . . .
H59A H 0.9599 0.6842 0.8985 0.044 Uiso 1 1 calc R . .
H59B H 1.0752 0.6588 0.8741 0.044 Uiso 1 1 calc R . .
C53 C 0.6589(4) 0.9080(3) 0.9982(2) 0.0472(13) Uani 1 1 d . . .
H53A H 0.7158 0.9278 1.0419 0.057 Uiso 1 1 calc R . .
H53B H 0.6583 0.9669 0.9792 0.057 Uiso 1 1 calc R . .
C40 C 0.5309(4) 0.5050(3) 0.88395(18) 0.0415(11) Uani 1 1 d . . .
H40A H 0.6092 0.5390 0.8734 0.050 Uiso 1 1 calc R . .
H40B H 0.4999 0.5539 0.9080 0.050 Uiso 1 1 calc R . .
C27 C 0.6509(4) 0.6457(4) 0.4160(2) 0.0525(14) Uani 1 1 d . . .
H27A H 0.6344 0.5747 0.4107 0.063 Uiso 1 1 calc R . .
H27B H 0.6022 0.6606 0.3765 0.063 Uiso 1 1 calc R . .
C55 C 0.7262(4) 0.7507(3) 0.98295(19) 0.0409(11) Uani 1 1 d . . .
H55A H 0.6433 0.7140 0.9867 0.049 Uiso 1 1 calc R . .
H55B H 0.7550 0.7098 0.9513 0.049 Uiso 1 1 calc R . .
C10 C 0.6545(4) 1.0567(3) 0.8179(2) 0.0425(11) Uani 1 1 d . . .
H10A H 0.6062 1.0353 0.8504 0.051 Uiso 1 1 calc R . .
H10B H 0.7133 1.0164 0.8152 0.051 Uiso 1 1 calc R . .
C24 C 0.0358(4) 0.6764(4) 0.6086(2) 0.0554(14) Uani 1 1 d . . .
H24A H -0.0525 0.6429 0.5997 0.083 Uiso 1 1 calc R . .
H24B H 0.0452 0.7444 0.6053 0.083 Uiso 1 1 calc R . .
H24C H 0.0757 0.6714 0.6529 0.083 Uiso 1 1 calc R . .
C39 C 0.2413(4) 0.4686(4) 0.8668(2) 0.0562(14) Uani 1 1 d . . .
H39A H 0.1617 0.4288 0.8712 0.084 Uiso 1 1 calc R . .
H39B H 0.2270 0.5196 0.8425 0.084 Uiso 1 1 calc R . .
H39C H 0.2932 0.4975 0.9104 0.084 Uiso 1 1 calc R . .
C43 C 0.9866(5) 0.4014(4) 0.6859(3) 0.0633(15) Uani 1 1 d . . .
H43A H 1.0175 0.3501 0.6656 0.095 Uiso 1 1 calc R . .
H43B H 1.0456 0.4357 0.7265 0.095 Uiso 1 1 calc R . .
H43C H 0.9768 0.4466 0.6557 0.095 Uiso 1 1 calc R . .
C13 C 1.1211(5) 1.0059(4) 0.6142(3) 0.0635(15) Uani 1 1 d . . .
H13A H 1.1638 1.0297 0.5807 0.095 Uiso 1 1 calc R . .
H13B H 1.1003 0.9354 0.6067 0.095 Uiso 1 1 calc R . .
H13C H 1.1755 1.0315 0.6576 0.095 Uiso 1 1 calc R . .
C54 C 0.5285(4) 0.8639(4) 1.0073(2) 0.0685(17) Uani 1 1 d . . .
H54A H 0.5033 0.9112 1.0356 0.103 Uiso 1 1 calc R . .
H54B H 0.5282 0.8067 1.0276 0.103 Uiso 1 1 calc R . .
H54C H 0.4704 0.8456 0.9646 0.103 Uiso 1 1 calc R . .
C26 C 0.2106(5) 0.8113(4) 0.4992(2) 0.0652(16) Uani 1 1 d . . .
H26A H 0.2381 0.8812 0.5020 0.098 Uiso 1 1 calc R . .
H26B H 0.1202 0.7913 0.4930 0.098 Uiso 1 1 calc R . .
H26C H 0.2351 0.7791 0.4620 0.098 Uiso 1 1 calc R . .
C45 C 0.8806(5) 0.4190(3) 0.8568(2) 0.0564(14) Uani 1 1 d . . .
H45A H 0.9295 0.4598 0.8981 0.085 Uiso 1 1 calc R . .
H45B H 0.9208 0.3687 0.8446 0.085 Uiso 1 1 calc R . .
H45C H 0.7972 0.3890 0.8621 0.085 Uiso 1 1 calc R . .
C9 C 0.3775(5) 1.0704(4) 0.7973(3) 0.0643(15) Uani 1 1 d . . .
H9A H 0.3165 1.1082 0.7923 0.096 Uiso 1 1 calc R . .
H9B H 0.4271 1.0875 0.8423 0.096 Uiso 1 1 calc R . .
H9C H 0.3344 1.0017 0.7881 0.096 Uiso 1 1 calc R . .
C15 C 1.0475(5) 1.1534(3) 0.7530(3) 0.0683(17) Uani 1 1 d . . .
H15A H 1.0919 1.1690 0.7990 0.102 Uiso 1 1 calc R . .
H15B H 0.9785 1.1835 0.7475 0.102 Uiso 1 1 calc R . .
H15C H 1.1044 1.1777 0.7255 0.102 Uiso 1 1 calc R . .
C30 C 0.5484(5) 0.8341(4) 0.4350(2) 0.0691(17) Uani 1 1 d . . .
H30A H 0.5663 0.9040 0.4481 0.104 Uiso 1 1 calc R . .
H30B H 0.4593 0.8052 0.4289 0.104 Uiso 1 1 calc R . .
H30C H 0.5741 0.8195 0.3939 0.104 Uiso 1 1 calc R . .
C60 C 1.1197(5) 0.7244(4) 0.9710(2) 0.0755(18) Uani 1 1 d . . .
H60A H 1.1019 0.6635 0.9874 0.113 Uiso 1 1 calc R . .
H60B H 1.0934 0.7726 0.9978 0.113 Uiso 1 1 calc R . .
H60C H 1.2088 0.7468 0.9734 0.113 Uiso 1 1 calc R . .
C41 C 0.5602(5) 0.4354(4) 0.9296(2) 0.0772(18) Uani 1 1 d . . .
H41A H 0.6205 0.4715 0.9693 0.116 Uiso 1 1 calc R . .
H41B H 0.5949 0.3882 0.9073 0.116 Uiso 1 1 calc R . .
H41C H 0.4840 0.4020 0.9413 0.116 Uiso 1 1 calc R . .
C11 C 0.7294(5) 1.1612(3) 0.8433(2) 0.0771(19) Uani 1 1 d . . .
H11A H 0.7836 1.1658 0.8860 0.116 Uiso 1 1 calc R . .
H11B H 0.6727 1.2019 0.8479 0.116 Uiso 1 1 calc R . .
H11C H 0.7797 1.1831 0.8123 0.116 Uiso 1 1 calc R . .
C56 C 0.8150(5) 0.7682(4) 1.0498(2) 0.0768(19) Uani 1 1 d . . .
H56A H 0.8171 0.7063 1.0633 0.115 Uiso 1 1 calc R . .
H56B H 0.7865 0.8071 1.0822 0.115 Uiso 1 1 calc R . .
H56C H 0.8984 0.8024 1.0466 0.115 Uiso 1 1 calc R . .
C28 C 0.7896(5) 0.6884(5) 0.4189(2) 0.0795(19) Uani 1 1 d . . .
H28A H 0.8111 0.6607 0.3792 0.119 Uiso 1 1 calc R . .
H28B H 0.8392 0.6733 0.4574 0.119 Uiso 1 1 calc R . .
H28C H 0.8067 0.7584 0.4220 0.119 Uiso 1 1 calc R . .

loop_
_atom_site_aniso_label
_atom_site_aniso_U_11
_atom_site_aniso_U_22
_atom_site_aniso_U_33
_atom_site_aniso_U_23
_atom_site_aniso_U_13
_atom_site_aniso_U_12
Mo1 0.0192(2) 0.01933(18) 0.01836(18) 0.00460(13) 0.00510(14) 0.00428(15)
Mo2 0.0187(2) 0.01918(18) 0.01834(18) 0.00494(13) 0.00497(14) 0.00458(15)
N1 0.0216(18) 0.0176(16) 0.0300(18) 0.0062(13) 0.0077(14) 0.0053(14)
N8 0.0199(18) 0.0201(16) 0.0240(17) 0.0053(13) 0.0068(14) 0.0041(14)
N2 0.0196(18) 0.0206(17) 0.0305(18) 0.0087(14) 0.0077(14) 0.0046(15)
N4 0.0170(17) 0.0280(18) 0.0214(16) 0.0051(13) 0.0046(13) 0.0076(14)
N7 0.0162(17) 0.0222(17) 0.0276(17) 0.0098(13) 0.0072(14) 0.0050(14)
N5 0.0210(18) 0.0275(17) 0.0184(16) 0.0078(13) 0.0062(14) 0.0096(15)
N11 0.0191(17) 0.0250(18) 0.0210(16) 0.0026(14) 0.0013(13) 0.0038(15)
C34 0.026(2) 0.0173(19) 0.0200(19) 0.0039(15) 0.0010(17) 0.0031(18)
N10 0.0219(19) 0.0247(17) 0.0220(17) 0.0035(13) 0.0030(14) 0.0074(15)
C37 0.027(2) 0.023(2) 0.029(2) 0.0065(17) 0.0095(18) 0.0051(18)
C4 0.024(2) 0.024(2) 0.023(2) 0.0104(17) 0.0017(17) 0.0048(18)
C35 0.031(2) 0.020(2) 0.030(2) 0.0044(17) 0.0071(18) 0.0084(19)
N3 0.028(2) 0.0212(17) 0.042(2) 0.0147(15) 0.0147(16) 0.0100(15)
C7 0.022(2) 0.026(2) 0.031(2) 0.0076(17) 0.0079(17) 0.0026(18)
C49 0.027(2) 0.023(2) 0.018(2) 0.0031(16) 0.0043(17) 0.0037(18)
C19 0.025(2) 0.023(2) 0.019(2) 0.0063(16) 0.0031(17) 0.0064(17)
C31 0.031(3) 0.028(2) 0.040(2) 0.0129(19) 0.0113(19) 0.007(2)
C33 0.033(3) 0.024(2) 0.031(2) 0.0068(17) 0.0117(19) 0.0021(19)
C3 0.031(3) 0.027(2) 0.036(2) 0.0116(18) 0.0066(19) 0.010(2)
C5 0.030(3) 0.027(2) 0.042(3) 0.0142(19) 0.011(2) 0.005(2)
C52 0.020(2) 0.044(3) 0.023(2) 0.0038(18) 0.0068(17) 0.0034(19)
N9 0.029(2) 0.0221(17) 0.0339(19) 0.0121(14) 0.0117(15) 0.0065(15)
C16 0.018(2) 0.037(2) 0.027(2) 0.0082(18) 0.0037(17) 0.0062(19)
C1 0.025(2) 0.026(2) 0.040(2) 0.0046(18) 0.0098(19) 0.0104(19)
C22 0.027(2) 0.034(2) 0.020(2) 0.0052(17) 0.0050(17) 0.0088(19)
N12 0.0246(19) 0.0284(18) 0.0244(17) -0.0028(14) 0.0044(15) 0.0009(15)
N6 0.0197(19) 0.050(2) 0.0211(17) 0.0025(15) 0.0034(14) 0.0113(17)
C17 0.020(2) 0.037(2) 0.025(2) 0.0016(17) 0.0021(17) 0.0078(19)
C12 0.039(3) 0.034(2) 0.057(3) 0.020(2) 0.023(2) 0.002(2)
C18 0.020(2) 0.040(2) 0.023(2) -0.0016(18) -0.0039(17) 0.0085(19)
C36 0.029(2) 0.027(2) 0.030(2) 0.0085(17) 0.0091(18) 0.0115(19)
C2 0.028(2) 0.018(2) 0.037(2) 0.0015(17) 0.0072(19) 0.0052(18)
C23 0.023(2) 0.055(3) 0.034(2) 0.005(2) 0.0025(19) 0.009(2)
C20 0.032(3) 0.037(2) 0.019(2) 0.0008(17) 0.0017(18) 0.008(2)
C50 0.026(2) 0.036(2) 0.031(2) 0.0026(19) -0.0023(19) 0.000(2)
C8 0.044(3) 0.027(2) 0.054(3) 0.012(2) 0.019(2) 0.015(2)
C42 0.044(3) 0.034(2) 0.050(3) 0.013(2) 0.018(2) 0.021(2)
C48 0.038(3) 0.029(2) 0.025(2) -0.0021(17) 0.0018(19) 0.006(2)
C21 0.027(2) 0.045(3) 0.021(2) 0.0111(18) 0.0072(17) 0.006(2)
C6 0.028(2) 0.026(2) 0.034(2) 0.0098(18) 0.0066(18) 0.0038(19)
C46 0.029(2) 0.037(2) 0.026(2) 0.0008(18) 0.0088(18) 0.010(2)
C38 0.036(3) 0.045(3) 0.053(3) 0.025(2) 0.021(2) 0.007(2)
C51 0.022(2) 0.034(2) 0.024(2) 0.0038(18) 0.0003(17) -0.0008(19)
C32 0.026(2) 0.034(2) 0.030(2) 0.0155(18) 0.0123(18) 0.0048(19)
C57 0.020(2) 0.054(3) 0.046(3) 0.006(2) 0.001(2) -0.003(2)
C58 0.032(3) 0.080(4) 0.061(3) -0.005(3) 0.016(2) 0.016(3)
C47 0.035(3) 0.039(2) 0.020(2) 0.0003(18) 0.0056(18) 0.006(2)
C25 0.036(3) 0.042(3) 0.038(2) 0.010(2) 0.009(2) 0.020(2)
C29 0.034(3) 0.048(3) 0.040(3) 0.023(2) 0.000(2) 0.003(2)
C44 0.028(2) 0.037(2) 0.038(2) 0.0061(19) 0.0035(19) 0.009(2)
C14 0.031(3) 0.030(2) 0.048(3) 0.007(2) 0.002(2) 0.006(2)
C59 0.037(3) 0.035(2) 0.037(2) 0.0072(19) 0.003(2) 0.009(2)
C53 0.045(3) 0.063(3) 0.030(2) -0.011(2) 0.008(2) 0.017(3)
C40 0.044(3) 0.054(3) 0.024(2) 0.000(2) 0.009(2) 0.010(2)
C27 0.045(3) 0.092(4) 0.023(2) 0.008(2) 0.012(2) 0.021(3)
C55 0.041(3) 0.052(3) 0.029(2) 0.011(2) 0.011(2) 0.007(2)
C10 0.051(3) 0.036(3) 0.040(3) 0.009(2) 0.011(2) 0.009(2)
C24 0.034(3) 0.076(4) 0.061(3) 0.009(3) 0.022(2) 0.016(3)
C39 0.043(3) 0.069(4) 0.069(3) 0.025(3) 0.033(3) 0.017(3)
C43 0.060(4) 0.066(4) 0.086(4) 0.017(3) 0.043(3) 0.038(3)
C13 0.051(4) 0.073(4) 0.082(4) 0.026(3) 0.038(3) 0.021(3)
C54 0.046(3) 0.107(5) 0.050(3) -0.009(3) 0.016(3) 0.024(3)
C26 0.090(4) 0.068(4) 0.050(3) 0.023(3) 0.012(3) 0.041(3)
C45 0.058(3) 0.060(3) 0.044(3) 0.022(2) -0.006(2) 0.008(3)
C9 0.058(4) 0.077(4) 0.078(4) 0.024(3) 0.036(3) 0.037(3)
C15 0.062(4) 0.041(3) 0.084(4) -0.005(3) -0.013(3) 0.009(3)
C30 0.070(4) 0.056(3) 0.073(4) 0.035(3) -0.008(3) 0.006(3)
C60 0.086(5) 0.080(4) 0.053(3) 0.028(3) -0.007(3) 0.016(3)
C41 0.090(5) 0.113(5) 0.036(3) 0.027(3) 0.006(3) 0.040(4)
C11 0.101(5) 0.044(3) 0.059(3) -0.007(3) -0.013(3) -0.003(3)
C56 0.079(4) 0.093(5) 0.053(3) 0.038(3) -0.001(3) 0.010(4)
C28 0.052(4) 0.141(6) 0.051(3) 0.016(3) 0.031(3) 0.021(4)

loop_
_atom_type_symbol
_atom_type_description
_atom_type_scat_dispersion_real
_atom_type_scat_dispersion_imag
_atom_type_scat_source
C C 0.0033 0.0016 'International Tables Vol C Tables 4.2.6.8 and 6.1.1.4'
H H 0.0000 0.0000 'International Tables Vol C Tables 4.2.6.8 and 6.1.1.4'
N N 0.0061 0.0033 'International Tables Vol C Tables 4.2.6.8 and 6.1.1.4'
Mo Mo -1.6832 0.6857 'International Tables Vol C Tables 4.2.6.8 and 6.1.1.4'

loop_
_geom_angle_atom_site_label_1
_geom_angle_atom_site_label_2
_geom_angle_atom_site_label_3
_geom_angle
_geom_angle_site_symmetry_1
_geom_angle_site_symmetry_3
_geom_angle_publ_flag
Mo2 Mo1 N7 93.38(8) . . ?
Mo2 Mo1 N4 93.51(8) . . ?
N7 Mo1 N4 90.18(11) . . ?
Mo2 Mo1 N1 92.33(9) . . ?
N7 Mo1 N1 174.27(12) . . ?
N4 Mo1 N1 89.84(11) . . ?
Mo2 Mo1 N10 92.73(9) . . ?
N7 Mo1 N10 91.19(11) . . ?
N4 Mo1 N10 173.51(12) . . ?
N1 Mo1 N10 88.15(11) . . ?
Mo1 Mo2 N8 92.48(8) . . ?
Mo1 Mo2 N5 92.36(8) . . ?
N8 Mo2 N5 92.53(11) . . ?
Mo1 Mo2 N2 93.66(8) . . ?
N8 Mo2 N2 173.69(12) . . ?
N5 Mo2 N2 88.65(11) . . ?
Mo1 Mo2 N11 92.94(9) . . ?
N8 Mo2 N11 90.55(11) . . ?
N5 Mo2 N11 173.74(12) . . ?
N2 Mo2 N11 87.71(11) . . ?
C4 N1 C1 120.3(3) . . ?
C4 N1 Mo1 118.5(3) . . ?
C1 N1 Mo1 121.1(2) . . ?
C34 N8 C37 120.2(3) . . ?
C34 N8 Mo2 118.6(2) . . ?
C37 N8 Mo2 121.2(2) . . ?
C4 N2 C7 121.3(3) . . ?
C4 N2 Mo2 117.2(2) . . ?
C7 N2 Mo2 121.5(2) . . ?
C19 N4 C16 120.7(3) . . ?
C19 N4 Mo1 117.5(3) . . ?
C16 N4 Mo1 121.8(2) . . ?
C34 N7 C31 119.6(3) . . ?
C34 N7 Mo1 118.3(2) . . ?
C31 N7 Mo1 122.0(2) . . ?
C19 N5 C22 120.1(3) . . ?
C19 N5 Mo2 118.2(2) . . ?
C22 N5 Mo2 121.4(2) . . ?
C49 N11 C52 121.3(3) . . ?
C49 N11 Mo2 117.2(3) . . ?
C52 N11 Mo2 120.5(2) . . ?
N7 C34 N8 117.1(3) . . ?
N7 C34 N9 121.5(3) . . ?
N8 C34 N9 121.1(3) . . ?
C49 N10 C46 122.1(3) . . ?
C49 N10 Mo1 117.9(2) . . ?
C46 N10 Mo1 119.4(2) . . ?
N8 C37 C36 114.5(3) . . ?
N2 C4 N1 118.3(3) . . ?
N2 C4 N3 120.6(3) . . ?
N1 C4 N3 120.9(4) . . ?
N9 C35 C36 111.3(3) . . ?
C4 N3 C3 119.4(3) . . ?
C4 N3 C5 117.2(3) . . ?
C3 N3 C5 115.9(3) . . ?
N2 C7 C6 115.7(3) . . ?
N10 C49 N11 118.2(3) . . ?
N10 C49 N12 121.2(3) . . ?
N11 C49 N12 120.5(4) . . ?
N5 C19 N4 118.1(3) . . ?
N5 C19 N6 121.8(3) . . ?
N4 C19 N6 120.0(3) . . ?
N7 C31 C32 114.6(3) . . ?
N9 C33 C32 111.0(3) . . ?
N3 C3 C2 111.5(3) . . ?
N3 C5 C6 111.1(3) . . ?
N11 C52 C51 116.1(3) . . ?
C34 N9 C35 119.8(3) . . ?
C34 N9 C33 119.3(3) . . ?
C35 N9 C33 115.9(3) . . ?
N4 C16 C17 114.4(3) . . ?
N1 C1 C2 113.9(3) . . ?
N5 C22 C21 114.2(3) . . ?
C49 N12 C48 115.9(3) . . ?
C49 N12 C50 117.4(3) . . ?
C48 N12 C50 115.4(3) . . ?
C19 N6 C20 119.8(3) . . ?
C19 N6 C18 119.8(3) . . ?
C20 N6 C18 116.8(3) . . ?
C18 C17 C25 111.8(3) . . ?
C18 C17 C16 105.7(3) . . ?
C25 C17 C16 109.4(3) . . ?
C18 C17 C23 107.8(3) . . ?
C25 C17 C23 112.7(3) . . ?
C16 C17 C23 109.2(3) . . ?
C13 C12 C6 116.2(4) . . ?
N6 C18 C17 110.7(3) . . ?
C35 C36 C42 107.7(3) . . ?
C35 C36 C37 106.0(3) . . ?
C42 C36 C37 110.9(3) . . ?
C35 C36 C44 111.7(3) . . ?
C42 C36 C44 112.6(3) . . ?
C37 C36 C44 107.7(3) . . ?
C3 C2 C8 107.1(3) . . ?
C3 C2 C10 111.4(3) . . ?
C8 C2 C10 113.3(3) . . ?
C3 C2 C1 105.3(3) . . ?
C8 C2 C1 111.6(3) . . ?
C10 C2 C1 108.0(3) . . ?
C24 C23 C17 116.3(3) . . ?
N6 C20 C21 111.6(3) . . ?
N12 C50 C51 110.0(3) . . ?
C9 C8 C2 116.3(4) . . ?
C43 C42 C36 116.7(4) . . ?
N12 C48 C47 110.5(3) . . ?
C22 C21 C20 105.7(3) . . ?
C22 C21 C29 108.4(3) . . ?
C20 C21 C29 111.7(3) . . ?
C22 C21 C27 110.8(4) . . ?
C20 C21 C27 106.6(3) . . ?
C29 C21 C27 113.4(4) . . ?
C5 C6 C14 111.4(3) . . ?
C5 C6 C7 105.7(3) . . ?
C14 C6 C7 108.7(3) . . ?
C5 C6 C12 107.8(3) . . ?
C14 C6 C12 112.8(4) . . ?
C7 C6 C12 110.3(3) . . ?
N10 C46 C47 115.8(3) . . ?
C39 C38 C32 115.6(4) . . ?
C50 C51 C57 108.4(3) . . ?
C50 C51 C52 104.6(3) . . ?
C57 C51 C52 110.1(3) . . ?
C50 C51 C59 110.8(3) . . ?
C57 C51 C59 112.2(3) . . ?
C52 C51 C59 110.5(3) . . ?
C33 C32 C31 105.9(3) . . ?
C33 C32 C40 110.8(3) . . ?
C31 C32 C40 109.5(3) . . ?
C33 C32 C38 107.8(3) . . ?
C31 C32 C38 110.2(3) . . ?
C40 C32 C38 112.4(3) . . ?
C58 C57 C51 114.9(4) . . ?
C53 C47 C48 109.3(3) . . ?
C53 C47 C55 112.5(3) . . ?
C48 C47 C55 110.3(4) . . ?
C53 C47 C46 109.8(3) . . ?
C48 C47 C46 105.3(3) . . ?
C55 C47 C46 109.4(3) . . ?
C26 C25 C17 116.2(3) . . ?
C30 C29 C21 116.8(4) . . ?
C45 C44 C36 117.2(3) . . ?
C6 C14 C15 115.2(3) . . ?
C60 C59 C51 116.2(4) . . ?
C54 C53 C47 115.7(4) . . ?
C41 C40 C32 116.1(4) . . ?
C28 C27 C21 115.3(4) . . ?
C56 C55 C47 116.0(4) . . ?
C11 C10 C2 115.8(4) . . ?

loop_
_geom_bond_atom_site_label_1
_geom_bond_atom_site_label_2
_geom_bond_distance
_geom_bond_site_symmetry_2
_geom_bond_publ_flag
Mo1 Mo2 2.0599(5) . ?
Mo1 N7 2.133(3) . ?
Mo1 N4 2.140(3) . ?
Mo1 N1 2.156(3) . ?
Mo1 N10 2.165(3) . ?
Mo2 N8 2.137(3) . ?
Mo2 N5 2.152(3) . ?
Mo2 N2 2.158(3) . ?
Mo2 N11 2.165(3) . ?
N1 C4 1.332(5) . ?
N1 C1 1.452(5) . ?
N8 C34 1.341(5) . ?
N8 C37 1.455(5) . ?
N2 C4 1.331(5) . ?
N2 C7 1.459(4) . ?
N4 C19 1.335(4) . ?
N4 C16 1.452(4) . ?
N7 C34 1.329(5) . ?
N7 C31 1.459(5) . ?
N5 C19 1.326(4) . ?
N5 C22 1.453(4) . ?
N11 C49 1.333(5) . ?
N11 C52 1.459(5) . ?
C34 N9 1.393(4) . ?
N10 C49 1.318(5) . ?
N10 C46 1.458(5) . ?
C37 C36 1.531(5) . ?
C4 N3 1.406(4) . ?
C35 N9 1.439(5) . ?
C35 C36 1.520(5) . ?
N3 C3 1.442(5) . ?
N3 C5 1.451(5) . ?
C7 C6 1.530(5) . ?
C49 N12 1.403(4) . ?
C19 N6 1.396(4) . ?
C31 C32 1.529(5) . ?
C33 N9 1.463(5) . ?
C33 C32 1.516(5) . ?
C3 C2 1.522(5) . ?
C5 C6 1.514(5) . ?
C52 C51 1.534(5) . ?
C16 C17 1.535(5) . ?
C1 C2 1.534(5) . ?
C22 C21 1.522(5) . ?
N12 C48 1.443(5) . ?
N12 C50 1.452(5) . ?
N6 C20 1.440(5) . ?
N6 C18 1.444(5) . ?
C17 C18 1.518(5) . ?
C17 C25 1.528(5) . ?
C17 C23 1.545(5) . ?
C12 C13 1.505(6) . ?
C12 C6 1.541(5) . ?
C36 C42 1.528(5) . ?
C36 C44 1.540(5) . ?
C2 C8 1.529(5) . ?
C2 C10 1.533(5) . ?
C23 C24 1.511(6) . ?
C20 C21 1.525(5) . ?
C50 C51 1.527(6) . ?
C8 C9 1.521(6) . ?
C42 C43 1.515(6) . ?
C48 C47 1.528(5) . ?
C21 C29 1.534(5) . ?
C21 C27 1.544(5) . ?
C6 C14 1.530(5) . ?
C46 C47 1.539(5) . ?
C38 C39 1.514(6) . ?
C38 C32 1.542(5) . ?
C51 C57 1.533(5) . ?
C51 C59 1.540(5) . ?
C32 C40 1.536(5) . ?
C57 C58 1.514(6) . ?
C47 C53 1.528(6) . ?
C47 C55 1.536(6) . ?
C25 C26 1.527(5) . ?
C29 C30 1.532(5) . ?
C44 C45 1.518(5) . ?
C14 C15 1.534(5) . ?
C59 C60 1.510(5) . ?
C53 C54 1.513(6) . ?
C40 C41 1.514(6) . ?
C27 C28 1.525(6) . ?
C55 C56 1.516(6) . ?
C10 C11 1.514(6) . ?
